data_7150020
loop_
_publ_author_name
'Uno, Hidemitsu'
'Watanabe, Hikaru'
'Yamashita, Yuko'
'Ono, Noboru'

_publ_section_title
;
 Extremely large cavity assembled by self-interlocking of distorted
 biconcave porphyrins.
;
_journal_issue 3
_journal_name_full 'Organic &amp; biomolecular chemistry'
_journal_page_first 448
_journal_page_last 453
_journal_paper_doi 10.1039/b413082k
_journal_volume 3
_journal_year 2005
_chemical_formula_moiety 'C108 H60 N4 Ni, 8(C6 H6), 4(C3 H8 O)'
_chemical_formula_sum 'C168 H132 Cl8 N4 Ni O4'
_chemical_formula_weight 2613.09
_space_group_IT_number 88
_symmetry_cell_setting tetragonal
_symmetry_Int_Tables_number 88
_symmetry_space_group_name_Hall '-I 4ad'
_symmetry_space_group_name_H-M 'I 41/a :2'
_atom_sites_solution_hydrogens geom
_atom_sites_solution_primary direct
_atom_sites_solution_secondary difmap
_cell_angle_alpha 90.00
_cell_angle_beta 90.00
_cell_angle_gamma 90.00
_cell_formula_units_Z 4
_cell_length_a 19.6502(10)
_cell_length_b 19.6502(10)
_cell_length_c 35.387(3)
_cell_measurement_reflns_used 8974
_cell_measurement_temperature 173(2)
_cell_measurement_theta_max 27.5
_cell_measurement_theta_min 3.1
_cell_volume 13664.0(15)
_computing_cell_refinement CrystalClear
_computing_data_collection CrystalClear
_computing_data_reduction CrystalStructure
_computing_publication_material 'CrystalStructure Ver. 3.5.1'
_computing_structure_refinement 'SHELXH-97 and PLATON SQUEEZE'
_computing_structure_solution SIR97
_diffrn_ambient_temperature 173(2)
_diffrn_detector_area_resol_mean 7.31
_diffrn_measured_fraction_theta_full 0.997
_diffrn_measured_fraction_theta_max 0.997
_diffrn_measurement_device_type 'Rigaku/MSC Mercury CCD'
_diffrn_measurement_method w
_diffrn_radiation_monochromator graphite
_diffrn_radiation_type MoKa
_diffrn_radiation_wavelength 0.71070
_diffrn_reflns_av_R_equivalents 0.0986
_diffrn_reflns_av_sigmaI/netI 0.1985
_diffrn_reflns_limit_h_max 25
_diffrn_reflns_limit_h_min 0
_diffrn_reflns_limit_k_max 25
_diffrn_reflns_limit_k_min 0
_diffrn_reflns_limit_l_max 45
_diffrn_reflns_limit_l_min 0
_diffrn_reflns_number 7821
_diffrn_reflns_theta_full 27.48
_diffrn_reflns_theta_max 27.48
_diffrn_reflns_theta_min 3.06
_exptl_absorpt_coefficient_mu 0.358
_exptl_absorpt_correction_T_max 0.9651
_exptl_absorpt_correction_T_min 0.9319
_exptl_absorpt_correction_type multi-scan
_exptl_absorpt_process_details '(Jacobson, 1998)'
_exptl_crystal_colour Red
_exptl_crystal_density_diffrn 1.270
_exptl_crystal_density_method 'not measured'
_exptl_crystal_description Prism
_exptl_crystal_F_000 5456
_exptl_crystal_size_max 0.20
_exptl_crystal_size_mid 0.20
_exptl_crystal_size_min 0.10
_refine_diff_density_max 0.447
_refine_diff_density_min -0.339
_refine_diff_density_rms 0.067
_refine_ls_goodness_of_fit_ref 1.000
_refine_ls_hydrogen_treatment noref
_refine_ls_matrix_type full
_refine_ls_number_parameters 255
_refine_ls_number_reflns 7821
_refine_ls_number_restraints 0
_refine_ls_restrained_S_all 1.000
_refine_ls_R_factor_all 0.1110
_refine_ls_R_factor_gt 0.0747
_refine_ls_shift/su_max 0.000
_refine_ls_shift/su_mean 0.000
_refine_ls_structure_factor_coef Fsqd
_refine_ls_weighting_details 'calc w=1/[s^2^(Fo^2^)+(0.0600P)^2^+0.0000P] where P=(Fo^2^+2Fc^2^)/3'
_refine_ls_weighting_scheme calc
_refine_ls_wR_factor_gt 0.1976
_refine_ls_wR_factor_ref 0.2036
_reflns_number_gt 3152
_reflns_number_total 7821
_reflns_threshold_expression >2sigma(I)
_cod_data_source_file b413082k.txt
_cod_data_source_block '__14-8PhCl-4IPAsqueezed(14)'
_cod_original_cell_volume 13663.8(16)
_cod_original_sg_symbol_Hall '-I 4ad '
_cod_original_sg_symbol_H-M 'I 41/a '
_cod_database_code 7150020

loop_
_symmetry_equiv_pos_as_xyz
'x, y, z'
'-y+3/4, x+1/4, z+1/4'
'-x+1/2, -y, z+1/2'
'y+3/4, -x+3/4, z+3/4'
'x+1/2, y+1/2, z+1/2'
'-y+5/4, x+3/4, z+3/4'
'-x+1, -y+1/2, z+1'
'y+5/4, -x+5/4, z+5/4'
'-x, -y, -z'
'y-3/4, -x-1/4, -z-1/4'
'x-1/2, y, -z-1/2'
'-y-3/4, x-3/4, -z-3/4'
'-x+1/2, -y+1/2, -z+1/2'
'y-1/4, -x+1/4, -z+1/4'
'x, y+1/2, -z'
'-y-1/4, x-1/4, -z-1/4'

loop_
_atom_site_label
_atom_site_type_symbol
_atom_site_fract_x
_atom_site_fract_y
_atom_site_fract_z
_atom_site_U_iso_or_equiv
_atom_site_adp_type
_atom_site_occupancy
_atom_site_symmetry_multiplicity
_atom_site_calc_flag
_atom_site_refinement_flags
_atom_site_disorder_assembly
_atom_site_disorder_group
Ni1 Ni 0.5000 0.7500 0.1250 0.0228(2) Uani 1 4 d S . .
N1 N 0.40372(13) 0.72373(14) 0.12438(9) 0.0336(7) Uani 1 1 d . . .
C1 C 0.34540(17) 0.76698(17) 0.12533(12) 0.0355(8) Uani 1 1 d . . .
C2 C 0.28602(18) 0.72831(18) 0.12417(12) 0.0395(9) Uani 1 1 d . . .
C3 C 0.30305(16) 0.66166(16) 0.12262(11) 0.0324(8) Uani 1 1 d . . .
C4 C 0.37644(17) 0.65776(17) 0.12299(11) 0.0325(8) Uani 1 1 d . . .
C5 C 0.41287(18) 0.59916(17) 0.12218(11) 0.0350(9) Uani 1 1 d . . .
C6 C 0.21135(17) 0.74300(17) 0.12297(13) 0.0385(9) Uani 1 1 d . . .
C7 C 0.18043(19) 0.6992(2) 0.15607(11) 0.0395(10) Uani 1 1 d . . .
C8 C 0.1413(2) 0.7242(2) 0.18500(13) 0.0462(11) Uani 1 1 d . . .
C9 C 0.1143(2) 0.6772(2) 0.21248(13) 0.0491(11) Uani 1 1 d . . .
C10 C 0.0762(3) 0.7005(3) 0.24259(16) 0.0733(15) Uani 1 1 d . . .
C11 C 0.0519(3) 0.6543(4) 0.26952(17) 0.098(2) Uani 1 1 d . . .
C12 C 0.0662(3) 0.5888(3) 0.26696(17) 0.0829(18) Uani 1 1 d . . .
C13 C 0.1049(3) 0.5672(3) 0.23783(15) 0.0649(14) Uani 1 1 d . . .
C14 C 0.1323(2) 0.6088(2) 0.21042(13) 0.0507(12) Uani 1 1 d . . .
C15 C 0.1744(2) 0.5833(2) 0.18088(13) 0.0465(11) Uani 1 1 d . . .
C16 C 0.19920(19) 0.62832(19) 0.15387(12) 0.0390(10) Uani 1 1 d . . .
C17 C 0.24446(18) 0.61266(18) 0.12010(11) 0.0357(9) Uani 1 1 d . . .
C18 C 0.20302(18) 0.6359(2) 0.08631(12) 0.0405(10) Uani 1 1 d . . .
C19 C 0.1808(2) 0.5976(2) 0.05646(13) 0.0462(11) Uani 1 1 d . . .
C20 C 0.1451(2) 0.6253(3) 0.02712(14) 0.0611(13) Uani 1 1 d . . .
C21 C 0.1239(3) 0.5833(3) -0.00428(17) 0.0844(17) Uani 1 1 d . . .
C22 C 0.0819(4) 0.6132(4) -0.0312(2) 0.112(2) Uani 1 1 d . . .
C23 C 0.0672(3) 0.6809(3) -0.03118(17) 0.0847(18) Uani 1 1 d . . .
C24 C 0.0888(3) 0.7201(3) -0.00197(17) 0.0807(17) Uani 1 1 d . . .
C25 C 0.1280(2) 0.6939(2) 0.02782(14) 0.0505(12) Uani 1 1 d . . .
C26 C 0.1472(2) 0.7333(2) 0.05888(13) 0.0473(11) Uani 1 1 d . . .
C27 C 0.1844(2) 0.7068(2) 0.08683(12) 0.0449(11) Uani 1 1 d . . .
H1 H 0.3890 0.5585 0.1198 0.042 Uiso 1 1 c . . .
H2 H 0.2001 0.7915 0.1243 0.046 Uiso 1 1 c . . .
H3 H 0.1323 0.7705 0.1869 0.055 Uiso 1 1 c . . .
H4 H 0.0667 0.7467 0.2450 0.088 Uiso 1 1 c . . .
H5 H 0.0254 0.6699 0.2895 0.117 Uiso 1 1 c . . .
H6 H 0.0500 0.5582 0.2849 0.099 Uiso 1 1 c . . .
H7 H 0.1138 0.5208 0.2361 0.078 Uiso 1 1 c . . .
H8 H 0.1851 0.5373 0.1797 0.056 Uiso 1 1 c . . .
H9 H 0.2586 0.5649 0.1187 0.043 Uiso 1 1 c . . .
H10 H 0.1903 0.5513 0.0562 0.055 Uiso 1 1 c . . .
H11 H 0.1378 0.5382 -0.0064 0.101 Uiso 1 1 c . . .
H12 H 0.0631 0.5859 -0.0500 0.135 Uiso 1 1 c . . .
H13 H 0.0426 0.7001 -0.0510 0.102 Uiso 1 1 c . . .
H14 H 0.0772 0.7660 -0.0017 0.097 Uiso 1 1 c . . .
H15 H 0.1340 0.7787 0.0601 0.057 Uiso 1 1 c . . .

loop_
_atom_site_aniso_label
_atom_site_aniso_U_11
_atom_site_aniso_U_22
_atom_site_aniso_U_33
_atom_site_aniso_U_23
_atom_site_aniso_U_13
_atom_site_aniso_U_12
Ni1 0.0181(3) 0.0181(3) 0.0322(5) 0.000 0.000 0.000
N1 0.0224(15) 0.0376(17) 0.0407(18) 0.0016(17) -0.0046(16) -0.0060(13)
C1 0.0315(19) 0.032(2) 0.043(2) 0.002(2) -0.003(2) -0.0019(15)
C2 0.034(2) 0.040(2) 0.044(2) 0.000(2) -0.002(2) -0.0055(16)
C3 0.0281(18) 0.0233(18) 0.046(2) 0.0051(19) -0.001(2) -0.0012(14)
C4 0.0296(19) 0.0311(19) 0.037(2) 0.0012(19) -0.001(2) 0.0034(14)
C5 0.037(2) 0.0313(19) 0.037(2) 0.008(2) -0.001(2) -0.0035(16)
C6 0.0260(18) 0.0279(19) 0.062(3) -0.005(2) 0.001(2) -0.0006(14)
C7 0.029(2) 0.046(3) 0.044(3) -0.003(2) -0.0016(19) -0.0016(19)
C8 0.041(2) 0.040(2) 0.058(3) 0.003(2) 0.008(2) 0.015(2)
C9 0.032(2) 0.064(3) 0.051(3) 0.001(2) 0.006(2) -0.003(2)
C10 0.071(4) 0.082(4) 0.067(4) 0.017(3) 0.007(3) 0.006(3)
C11 0.060(4) 0.149(6) 0.083(5) 0.021(5) 0.020(3) 0.020(4)
C12 0.072(4) 0.097(5) 0.080(4) 0.030(4) 0.016(3) 0.019(3)
C13 0.058(3) 0.067(3) 0.069(4) 0.025(3) -0.006(3) 0.000(3)
C14 0.042(3) 0.055(3) 0.056(3) 0.018(2) -0.004(2) -0.002(2)
C15 0.038(2) 0.041(3) 0.061(3) -0.002(2) -0.005(2) -0.0016(19)
C16 0.033(2) 0.030(2) 0.054(3) 0.0013(19) -0.001(2) -0.0037(17)
C17 0.034(2) 0.038(2) 0.035(2) 0.0009(19) 0.0021(19) -0.0023(16)
C18 0.025(2) 0.038(2) 0.059(3) 0.006(2) 0.005(2) 0.0003(17)
C19 0.035(2) 0.038(2) 0.065(3) -0.011(2) -0.002(2) -0.0012(19)
C20 0.044(3) 0.083(4) 0.056(3) -0.018(3) -0.010(2) -0.003(3)
C21 0.081(4) 0.108(5) 0.065(4) -0.014(3) -0.013(3) 0.007(4)
C22 0.102(5) 0.135(7) 0.101(5) -0.036(5) -0.027(4) -0.016(5)
C23 0.110(5) 0.077(4) 0.068(4) -0.008(3) -0.005(4) 0.016(4)
C24 0.075(4) 0.096(4) 0.071(4) 0.003(3) -0.024(3) 0.015(3)
C25 0.035(2) 0.050(3) 0.066(3) 0.001(3) -0.006(2) 0.001(2)
C26 0.041(3) 0.048(3) 0.053(3) 0.009(2) -0.006(2) -0.001(2)
C27 0.044(3) 0.038(2) 0.053(3) -0.005(2) 0.016(2) -0.005(2)

loop_
_atom_type_symbol
_atom_type_description
_atom_type_scat_dispersion_real
_atom_type_scat_dispersion_imag
_atom_type_scat_source
C C 0.0033 0.0016 'International Tables Vol C Tables 4.2.6.8 and 6.1.1.4'
H H 0.0000 0.0000 'International Tables Vol C Tables 4.2.6.8 and 6.1.1.4'
Cl Cl 0.1484 0.1585 'International Tables Vol C Tables 4.2.6.8 and 6.1.1.4'
N N 0.0061 0.0033 'International Tables Vol C Tables 4.2.6.8 and 6.1.1.4'
Ni Ni 0.3393 1.1124 'International Tables Vol C Tables 4.2.6.8 and 6.1.1.4'
O O 0.0106 0.0060 'International Tables Vol C Tables 4.2.6.8 and 6.1.1.4'

loop_
_geom_angle_atom_site_label_1
_geom_angle_atom_site_label_2
_geom_angle_atom_site_label_3
_geom_angle
_geom_angle_site_symmetry_1
_geom_angle_site_symmetry_3
_geom_angle_publ_flag
N1 Ni1 N1 178.72(18) 7_564 . ?
N1 Ni1 N1 90.007(2) 7_564 14_565 ?
N1 Ni1 N1 90.007(2) . 14_565 ?
N1 Ni1 N1 90.007(2) 7_564 12_766 ?
N1 Ni1 N1 90.007(2) . 12_766 ?
N1 Ni1 N1 178.72(18) 14_565 12_766 ?
C4 N1 C1 104.1(2) . . ?
C4 N1 Ni1 127.7(2) . . ?
C1 N1 Ni1 128.2(2) . . ?
C5 C1 C2 126.2(3) 14_565 . ?
C5 C1 N1 123.5(3) 14_565 . ?
C2 C1 N1 110.3(3) . . ?
C3 C2 C1 108.8(3) . . ?
C3 C2 C6 115.4(3) . . ?
C1 C2 C6 135.8(3) . . ?
C2 C3 C4 107.3(3) . . ?
C2 C3 C17 115.7(3) . . ?
C4 C3 C17 137.0(3) . . ?
C5 C4 N1 125.7(3) . . ?
C5 C4 C3 124.9(3) . . ?
N1 C4 C3 109.4(3) . . ?
C4 C5 C1 124.8(3) . 12_766 ?
C4 C5 H1 117.6 . . ?
C1 C5 H1 117.6 12_766 . ?
C2 C6 C27 105.6(3) . . ?
C2 C6 C7 104.6(3) . . ?
C27 C6 C7 103.3(3) . . ?
C2 C6 H2 114.1 . . ?
C27 C6 H2 114.1 . . ?
C7 C6 H2 114.1 . . ?
C8 C7 C16 121.9(4) . . ?
C8 C7 C6 125.2(4) . . ?
C16 C7 C6 112.9(3) . . ?
C7 C8 C9 118.7(4) . . ?
C7 C8 H3 120.7 . . ?
C9 C8 H3 120.7 . . ?
C10 C9 C14 119.9(5) . . ?
C10 C9 C8 120.5(4) . . ?
C14 C9 C8 119.4(4) . . ?
C9 C10 C11 119.6(5) . . ?
C9 C10 H4 120.2 . . ?
C11 C10 H4 120.2 . . ?
C12 C11 C10 120.9(6) . . ?
C12 C11 H5 119.6 . . ?
C10 C11 H5 119.6 . . ?
C11 C12 C13 118.6(6) . . ?
C11 C12 H6 120.7 . . ?
C13 C12 H6 120.7 . . ?
C12 C13 C14 124.9(5) . . ?
C12 C13 H7 117.6 . . ?
C14 C13 H7 117.6 . . ?
C13 C14 C9 115.9(4) . . ?
C13 C14 C15 122.4(4) . . ?
C9 C14 C15 121.7(4) . . ?
C16 C15 C14 119.0(4) . . ?
C16 C15 H8 120.5 . . ?
C14 C15 H8 120.5 . . ?
C15 C16 C7 119.1(4) . . ?
C15 C16 C17 128.1(3) . . ?
C7 C16 C17 112.8(3) . . ?
C3 C17 C18 105.3(3) . . ?
C3 C17 C16 105.8(3) . . ?
C18 C17 C16 104.1(3) . . ?
C3 C17 H9 113.6 . . ?
C18 C17 H9 113.6 . . ?
C16 C17 H9 113.6 . . ?
C19 C18 C27 117.4(4) . . ?
C19 C18 C17 127.9(4) . . ?
C27 C18 C17 114.7(4) . . ?
C20 C19 C18 122.1(4) . . ?
C20 C19 H10 118.9 . . ?
C18 C19 H10 118.9 . . ?
C19 C20 C25 119.7(4) . . ?
C19 C20 C21 120.4(5) . . ?
C25 C20 C21 119.9(5) . . ?
C22 C21 C20 117.2(6) . . ?
C22 C21 H11 121.4 . . ?
C20 C21 H11 121.4 . . ?
C23 C22 C21 122.5(6) . . ?
C23 C22 H12 118.7 . . ?
C21 C22 H12 118.7 . . ?
C24 C23 C22 119.3(6) . . ?
C24 C23 H13 120.3 . . ?
C22 C23 H13 120.4 . . ?
C23 C24 C25 122.4(5) . . ?
C23 C24 H14 118.8 . . ?
C25 C24 H14 118.8 . . ?
C20 C25 C26 119.1(4) . . ?
C20 C25 C24 118.4(5) . . ?
C26 C25 C24 122.4(5) . . ?
C27 C26 C25 121.0(4) . . ?
C27 C26 H15 119.5 . . ?
C25 C26 H15 119.5 . . ?
C26 C27 C18 120.5(4) . . ?
C26 C27 C6 128.0(4) . . ?
C18 C27 C6 111.5(4) . . ?

loop_
_geom_bond_atom_site_label_1
_geom_bond_atom_site_label_2
_geom_bond_distance
_geom_bond_site_symmetry_2
_geom_bond_publ_flag
Ni1 N1 1.961(2) 7_564 ?
Ni1 N1 1.961(2) . ?
Ni1 N1 1.961(2) 14_565 ?
Ni1 N1 1.961(2) 12_766 ?
N1 C4 1.404(4) . ?
N1 C1 1.427(4) . ?
C1 C5 1.383(5) 14_565 ?
C1 C2 1.393(5) . ?
C2 C3 1.353(5) . ?
C2 C6 1.496(5) . ?
C3 C4 1.444(5) . ?
C3 C17 1.504(4) . ?
C4 C5 1.356(4) . ?
C5 C1 1.383(5) 12_766 ?
C5 H1 0.930 . ?
C6 C27 1.557(6) . ?
C6 C7 1.575(5) . ?
C6 H2 0.980 . ?
C7 C8 1.372(5) . ?
C7 C16 1.444(5) . ?
C8 C9 1.442(6) . ?
C8 H3 0.930 . ?
C9 C10 1.381(6) . ?
C9 C14 1.392(6) . ?
C10 C11 1.400(7) . ?
C10 H4 0.930 . ?
C11 C12 1.320(8) . ?
C11 H5 0.930 . ?
C12 C13 1.350(7) . ?
C12 H6 0.930 . ?
C13 C14 1.378(6) . ?
C13 H7 0.930 . ?
C14 C15 1.423(6) . ?
C15 C16 1.390(5) . ?
C15 H8 0.930 . ?
C16 C17 1.521(5) . ?
C17 C18 1.517(5) . ?
C17 H9 0.980 . ?
C18 C19 1.368(5) . ?
C18 C27 1.439(5) . ?
C19 C20 1.366(6) . ?
C19 H10 0.930 . ?
C20 C25 1.391(6) . ?
C20 C21 1.445(7) . ?
C21 C22 1.392(8) . ?
C21 H11 0.930 . ?
C22 C23 1.361(9) . ?
C22 H12 0.930 . ?
C23 C24 1.358(7) . ?
C23 H13 0.930 . ?
C24 C25 1.404(6) . ?
C24 H14 0.930 . ?
C25 C26 1.396(6) . ?
C26 C27 1.335(6) . ?
C26 H15 0.930 . ?

loop_
_geom_torsion_atom_site_label_1
_geom_torsion_atom_site_label_2
_geom_torsion_atom_site_label_3
_geom_torsion_atom_site_label_4
_geom_torsion
_geom_torsion_site_symmetry_1
_geom_torsion_site_symmetry_2
_geom_torsion_site_symmetry_3
_geom_torsion_site_symmetry_4
_geom_torsion_publ_flag
N1 Ni1 N1 C4 178.6(4) 14_565 . . . ?
N1 Ni1 N1 C4 -2.7(3) 12_766 . . . ?
N1 Ni1 N1 C1 -1.6(3) 14_565 . . . ?
N1 Ni1 N1 C1 177.2(4) 12_766 . . . ?
C4 N1 C1 C5 178.2(4) . . . 14_565 ?
Ni1 N1 C1 C5 -1.6(6) . . . 14_565 ?
C4 N1 C1 C2 -0.6(4) . . . . ?
Ni1 N1 C1 C2 179.6(3) . . . . ?
C5 C1 C2 C3 -178.6(4) 14_565 . . . ?
N1 C1 C2 C3 0.2(5) . . . . ?
C5 C1 C2 C6 3.9(8) 14_565 . . . ?
N1 C1 C2 C6 -177.3(5) . . . . ?
C1 C2 C3 C4 0.3(5) . . . . ?
C6 C2 C3 C4 178.4(3) . . . . ?
C1 C2 C3 C17 -178.3(3) . . . . ?
C6 C2 C3 C17 -0.3(6) . . . . ?
C1 N1 C4 C5 -179.2(4) . . . . ?
Ni1 N1 C4 C5 0.7(6) . . . . ?
C1 N1 C4 C3 0.7(4) . . . . ?
Ni1 N1 C4 C3 -179.4(3) . . . . ?
C2 C3 C4 C5 179.2(4) . . . . ?
C17 C3 C4 C5 -2.6(8) . . . . ?
C2 C3 C4 N1 -0.7(5) . . . . ?
C17 C3 C4 N1 177.5(4) . . . . ?
N1 C4 C5 C1 3.7(7) . . . 12_766 ?
C3 C4 C5 C1 -176.2(4) . . . 12_766 ?
C3 C2 C6 C27 -54.3(5) . . . . ?
C1 C2 C6 C27 123.0(5) . . . . ?
C3 C2 C6 C7 54.3(5) . . . . ?
C1 C2 C6 C7 -128.4(5) . . . . ?
C2 C6 C7 C8 124.9(4) . . . . ?
C27 C6 C7 C8 -124.7(4) . . . . ?
C2 C6 C7 C16 -53.3(4) . . . . ?
C27 C6 C7 C16 57.0(4) . . . . ?
C16 C7 C8 C9 -4.4(6) . . . . ?
C6 C7 C8 C9 177.6(4) . . . . ?
C7 C8 C9 C10 178.3(4) . . . . ?
C7 C8 C9 C14 4.2(6) . . . . ?
C14 C9 C10 C11 -4.3(8) . . . . ?
C8 C9 C10 C11 -178.4(5) . . . . ?
C9 C10 C11 C12 1.4(9) . . . . ?
C10 C11 C12 C13 0.1(10) . . . . ?
C11 C12 C13 C14 1.3(9) . . . . ?
C12 C13 C14 C9 -4.1(7) . . . . ?
C12 C13 C14 C15 178.2(5) . . . . ?
C10 C9 C14 C13 5.5(7) . . . . ?
C8 C9 C14 C13 179.5(4) . . . . ?
C10 C9 C14 C15 -176.9(4) . . . . ?
C8 C9 C14 C15 -2.8(7) . . . . ?
C13 C14 C15 C16 178.9(4) . . . . ?
C9 C14 C15 C16 1.4(6) . . . . ?
C14 C15 C16 C7 -1.4(6) . . . . ?
C14 C15 C16 C17 -179.9(4) . . . . ?
C8 C7 C16 C15 3.0(6) . . . . ?
C6 C7 C16 C15 -178.7(3) . . . . ?
C8 C7 C16 C17 -178.2(4) . . . . ?
C6 C7 C16 C17 0.0(5) . . . . ?
C2 C3 C17 C18 54.3(5) . . . . ?
C4 C3 C17 C18 -123.8(5) . . . . ?
C2 C3 C17 C16 -55.6(5) . . . . ?
C4 C3 C17 C16 126.3(5) . . . . ?
C15 C16 C17 C3 -128.1(4) . . . . ?
C7 C16 C17 C3 53.3(4) . . . . ?
C15 C16 C17 C18 121.1(4) . . . . ?
C7 C16 C17 C18 -57.5(4) . . . . ?
C3 C17 C18 C19 129.1(4) . . . . ?
C16 C17 C18 C19 -119.9(4) . . . . ?
C3 C17 C18 C27 -52.3(4) . . . . ?
C16 C17 C18 C27 58.8(4) . . . . ?
C27 C18 C19 C20 3.1(6) . . . . ?
C17 C18 C19 C20 -178.3(4) . . . . ?
C18 C19 C20 C25 -2.6(7) . . . . ?
C18 C19 C20 C21 178.6(4) . . . . ?
C19 C20 C21 C22 173.6(5) . . . . ?
C25 C20 C21 C22 -5.2(8) . . . . ?
C20 C21 C22 C23 7.7(10) . . . . ?
C21 C22 C23 C24 -6.3(11) . . . . ?
C22 C23 C24 C25 2.3(10) . . . . ?
C19 C20 C25 C26 -0.6(7) . . . . ?
C21 C20 C25 C26 178.2(4) . . . . ?
C19 C20 C25 C24 -177.3(4) . . . . ?
C21 C20 C25 C24 1.6(7) . . . . ?
C23 C24 C25 C20 0.0(8) . . . . ?
C23 C24 C25 C26 -176.5(5) . . . . ?
C20 C25 C26 C27 3.2(7) . . . . ?
C24 C25 C26 C27 179.7(4) . . . . ?
C25 C26 C27 C18 -2.7(6) . . . . ?
C25 C26 C27 C6 178.8(4) . . . . ?
C19 C18 C27 C26 -0.5(6) . . . . ?
C17 C18 C27 C26 -179.3(4) . . . . ?
C19 C18 C27 C6 178.3(3) . . . . ?
C17 C18 C27 C6 -0.5(5) . . . . ?
C2 C6 C27 C26 -127.9(4) . . . . ?
C7 C6 C27 C26 122.5(4) . . . . ?
C2 C6 C27 C18 53.4(4) . . . . ?
C7 C6 C27 C18 -56.2(4) . . . . ?
